data_7156294
loop_
_publ_author_name
'Wang, Zhuo'
'Li, Tongyu'
'Xing, Siyang'
'Zhu, Bolin'

_publ_section_title
;
 Facile and practical synthesis of \b-carbolinium salts and \g-carbolinium
 salts via rhodium-catalyzed three-component reactions.
;
_journal_issue 27
_journal_name_full 'Organic &amp; biomolecular chemistry'
_journal_page_first 5021
_journal_page_last 5026
_journal_paper_doi 10.1039/c8ob01182f
_journal_volume 16
_journal_year 2018
_chemical_formula_moiety 'C29 H21 N2, F6 P, C H2 Cl2'
_chemical_formula_sum 'C30 H23 Cl2 F6 N2 P'
_chemical_formula_weight 627.37
_space_group_crystal_system monoclinic
_space_group_IT_number 14
_space_group_name_Hall '-P 2yn'
_space_group_name_H-M_alt 'P 1 21/n 1'
_symmetry_space_group_name_Hall '-P 2yn'
_symmetry_space_group_name_H-M 'P 1 21/n 1'
_atom_sites_solution_hydrogens geom
_audit_creation_date 2017-09-08
_audit_creation_method
;
Olex2 1.2
(compiled 2015.09.30 svn.r3233 for OlexSys, GUI svn.r5103)
;
_audit_update_record
;
2018-05-14 deposited with the CCDC.
2018-06-20 downloaded from the CCDC.
;
_cell_angle_alpha 90
_cell_angle_beta 99.002(7)
_cell_angle_gamma 90
_cell_formula_units_Z 4
_cell_length_a 13.7632(9)
_cell_length_b 12.7539(9)
_cell_length_c 16.2519(13)
_cell_measurement_reflns_used 3829
_cell_measurement_temperature 135.00(10)
_cell_measurement_theta_max 22.7500
_cell_measurement_theta_min 3.5190
_cell_volume 2817.6(4)
_computing_cell_refinement 'CrysAlisPro 1.171.39.29c (Rigaku OD, 2017)'
_computing_data_collection 'CrysAlisPro 1.171.39.29c (Rigaku OD, 2017)'
_computing_data_reduction 'CrysAlisPro 1.171.39.29c (Rigaku OD, 2017)'
_computing_molecular_graphics 'Olex2 (Dolomanov et al., 2009)'
_computing_publication_material 'Olex2 (Dolomanov et al., 2009)'
_computing_structure_refinement 'ShelXL (Sheldrick, 2015)'
_computing_structure_solution 'ShelXT (Sheldrick, 2015)'
_diffrn_ambient_environment N~2~
_diffrn_ambient_temperature 135.00(10)
_diffrn_detector 'CCD plate'
_diffrn_detector_area_resol_mean 5.2740
_diffrn_detector_type AtlasS2
_diffrn_measured_fraction_theta_full 0.998
_diffrn_measured_fraction_theta_max 0.998
_diffrn_measurement_details
;
List of Runs (angles in degrees, time in seconds):

  # Type    Start    End  Width  t~exp~   \w     \q     \k     \f   Frames
#--------------------------------------------------------------------------
  1  \w    -62.00 -36.00   1.00    4.61    --   11.08 -38.00 -60.00   26
  2  \w      7.00  82.00   1.00    4.61    --   11.08  38.00 120.00   75
  3  \w     54.00  95.00   1.00    4.61    --   11.08-178.00 -30.00   41
  4  \w    -13.00  38.00   1.00    4.61    --   11.08  38.00-120.00   51
  5  \w    -25.00   6.00   1.00    4.61    --   11.08  19.00  60.00   31
  6  \w     64.00  90.00   1.00    4.61    --   11.08  19.00  60.00   26
  7  \w    -11.00  27.00   1.00    4.61    --   11.08 -38.00 -30.00   38
  8  \w    -12.00  40.00   1.00    4.61    --   11.08  38.00  60.00   52
  9  \w     51.00  78.00   1.00    4.61    --   11.08  77.00-150.00   27
 10  \w    -18.00  29.00   1.00    4.61    --  -11.24 -99.00-180.00   47
;
_diffrn_measurement_device 'four-circle diffractometer'
_diffrn_measurement_device_type 'SuperNova, Dual, Cu at home/near, AtlasS2'
_diffrn_measurement_method '\w scans'
_diffrn_orient_matrix_type 'CrysAlisPro convention (1999,Acta A55,543-557)'
_diffrn_orient_matrix_UB_11 0.0035277000
_diffrn_orient_matrix_UB_12 0.0515025000
_diffrn_orient_matrix_UB_13 0.0167011000
_diffrn_orient_matrix_UB_21 0.0241515000
_diffrn_orient_matrix_UB_22 0.0167496000
_diffrn_orient_matrix_UB_23 -0.0331865000
_diffrn_orient_matrix_UB_31 -0.0461163000
_diffrn_orient_matrix_UB_32 0.0126478000
_diffrn_orient_matrix_UB_33 -0.0239254000
_diffrn_radiation_monochromator mirror
_diffrn_radiation_probe x-ray
_diffrn_radiation_type MoK\a
_diffrn_radiation_wavelength 0.71073
_diffrn_reflns_av_R_equivalents 0.0846
_diffrn_reflns_av_unetI/netI 0.0744
_diffrn_reflns_Laue_measured_fraction_full 0.998
_diffrn_reflns_Laue_measured_fraction_max 0.998
_diffrn_reflns_limit_h_max 16
_diffrn_reflns_limit_h_min -16
_diffrn_reflns_limit_k_max 15
_diffrn_reflns_limit_k_min -15
_diffrn_reflns_limit_l_max 19
_diffrn_reflns_limit_l_min -19
_diffrn_reflns_number 25911
_diffrn_reflns_point_group_measured_fraction_full 0.998
_diffrn_reflns_point_group_measured_fraction_max 0.998
_diffrn_reflns_theta_full 25.010
_diffrn_reflns_theta_max 25.010
_diffrn_reflns_theta_min 3.396
_diffrn_source 'micro-focus sealed X-ray tube'
_diffrn_source_type 'SuperNova (Mo) X-ray Source'
_exptl_absorpt_coefficient_mu 0.351
_exptl_absorpt_correction_T_max 1.00000
_exptl_absorpt_correction_T_min 0.38320
_exptl_absorpt_correction_type multi-scan
_exptl_absorpt_process_details
;
CrysAlisPro 1.171.39.29c (Rigaku Oxford Diffraction, 2017)
Empirical absorption correction using spherical harmonics,
 implemented in SCALE3 ABSPACK scaling algorithm.
;
_exptl_crystal_colour yellow
_exptl_crystal_colour_primary yellow
_exptl_crystal_density_diffrn 1.479
_exptl_crystal_description block
_exptl_crystal_F_000 1280
_exptl_crystal_size_max 0.25
_exptl_crystal_size_mid 0.22
_exptl_crystal_size_min 0.2
_refine_diff_density_max 0.868
_refine_diff_density_min -0.623
_refine_diff_density_rms 0.082
_refine_ls_extinction_coef 0.0013(4)
_refine_ls_extinction_expression Fc^*^=kFc[1+0.001xFc^2^\l^3^/sin(2\q)]^-1/4^
_refine_ls_extinction_method 'SHELXL-2014/7 (Sheldrick 2014'
_refine_ls_goodness_of_fit_ref 1.034
_refine_ls_hydrogen_treatment constr
_refine_ls_matrix_type full
_refine_ls_number_parameters 390
_refine_ls_number_reflns 4962
_refine_ls_number_restraints 48
_refine_ls_restrained_S_all 1.071
_refine_ls_R_factor_all 0.1155
_refine_ls_R_factor_gt 0.0775
_refine_ls_shift/su_max 0.001
_refine_ls_shift/su_mean 0.000
_refine_ls_structure_factor_coef Fsqd
_refine_ls_weighting_details 'w=1/[\s^2^(Fo^2^)+(0.0590P)^2^+8.8603P] where P=(Fo^2^+2Fc^2^)/3'
_refine_ls_weighting_scheme calc
_refine_ls_wR_factor_gt 0.1685
_refine_ls_wR_factor_ref 0.1937
_reflns_Friedel_coverage 0.000
_reflns_number_gt 3394
_reflns_number_total 4962
_reflns_threshold_expression 'I > 2\s(I)'
_cod_data_source_file c8ob01182f2.cif
_cod_data_source_block a170907c
_cod_depositor_comments 'Adding full bibliography for 7156292--7156294.cif.'
_cod_database_code 7156294
_shelx_space_group_comment
;
The symmetry employed for this shelxl refinement is uniquely defined
by the following loop, which should always be used as a source of
symmetry information in preference to the above space-group names.
They are only intended as comments.
;
_reflns_odcompleteness_completeness 99.70
_reflns_odcompleteness_iscentric 1
_reflns_odcompleteness_theta 26.32
_olex2_refinement_description
;
1. Fixed Uiso
 At 1.2 times of:
  All C(H) groups, All C(H,H) groups, All N(H) groups
2. Restrained distances
 P1-F2A = P1-F2 = P1-F6A = P1-F6 = P1-F3A = P1-F3 = P1-F4A = P1-F4 = P1-F5A =
 P1-F5 = P1-F1 = P1-F1A
 1.59 with sigma of 0.01
3. Uiso/Uaniso restraints and constraints
Uanis(F2) \\sim Ueq, Uanis(F3) \\sim Ueq, Uanis(F4) \\sim Ueq, Uanis(F1) \\sim
Ueq, Uanis(F6) \\sim Ueq, Uanis(F5) \\sim Ueq: with sigma of 0.005 and sigma
for terminal atoms of 0.002
Uanis(F6A) = Uanis(F6)
Uanis(F2) = Uanis(F2A)
Uanis(F1) = Uanis(F1A)
Uanis(F5) = Uanis(F5A)
Uanis(F4) = Uanis(F4A)
Uanis(F3A) = Uanis(F3)
4. Others
 Sof(F2A)=Sof(F6A)=Sof(F5A)=Sof(F4A)=Sof(F1A)=Sof(F3A)=1-FVAR(1)
 Sof(F1)=Sof(F2)=Sof(F3)=Sof(F4)=Sof(F5)=Sof(F6)=FVAR(1)
5.a Secondary CH2 refined with riding coordinates:
 C30(H30A,H30B)
5.b Aromatic/amide H refined with riding coordinates:
 N1(H1), C3(H3), C4(H4), C5(H5), C6(H6), C9(H9), C13(H13), C14(H14), C15(H15),
 C16(H16), C17(H17), C19(H19), C20(H20), C21(H21), C22(H22), C23(H23), C25(H25),
  C26(H26), C27(H27), C28(H28), C29(H29)
;
_shelx_shelxl_version_number 2014/7
_olex2_date_sample_data_collection 2017-09-07
_olex2_submission_special_instructions 'No special instructions were received'
_oxdiff_exptl_absorpt_empirical_details
;
Empirical correction (ABSPACK) includes:
- Absorption correction using spherical harmonics
- Frame scaling
;
_oxdiff_exptl_absorpt_empirical_full_max 1.715
_oxdiff_exptl_absorpt_empirical_full_min 0.742

loop_
_space_group_symop_operation_xyz
'x, y, z'
'-x+1/2, y+1/2, -z+1/2'
'-x, -y, -z'
'x-1/2, -y-1/2, z-1/2'

loop_
_atom_site_label
_atom_site_type_symbol
_atom_site_fract_x
_atom_site_fract_y
_atom_site_fract_z
_atom_site_U_iso_or_equiv
_atom_site_adp_type
_atom_site_occupancy
_atom_site_site_symmetry_order
_atom_site_calc_flag
_atom_site_refinement_flags_posn
_atom_site_refinement_flags_adp
_atom_site_refinement_flags_occupancy
_atom_site_disorder_assembly
_atom_site_disorder_group
N1 N 0.3202(3) 0.5482(3) 0.4516(3) 0.0333(10) Uani 1 1 d . . . . .
H1 H 0.3575 0.5584 0.4145 0.040 Uiso 1 1 calc R . . . .
N2 N 0.1965(3) 0.2884(3) 0.5325(2) 0.0293(9) Uani 1 1 d . . . . .
C1 C 0.2870(3) 0.4558(4) 0.4724(3) 0.0315(12) Uani 1 1 d . . . . .
C2 C 0.2846(3) 0.6269(4) 0.4999(3) 0.0343(12) Uani 1 1 d . . . . .
C3 C 0.3006(4) 0.7324(4) 0.4989(3) 0.0392(13) Uani 1 1 d . . . . .
H3 H 0.3395 0.7622 0.4632 0.047 Uiso 1 1 calc R . . . .
C4 C 0.2566(4) 0.7936(4) 0.5533(3) 0.0362(12) Uani 1 1 d . . . . .
H4 H 0.2660 0.8658 0.5531 0.043 Uiso 1 1 calc R . . . .
C5 C 0.1990(4) 0.7515(4) 0.6080(3) 0.0388(13) Uani 1 1 d . . . . .
H5 H 0.1712 0.7952 0.6438 0.047 Uiso 1 1 calc R . . . .
C6 C 0.1830(4) 0.6433(4) 0.6094(3) 0.0417(13) Uani 1 1 d . . . . .
H6 H 0.1449 0.6131 0.6455 0.050 Uiso 1 1 calc R . . . .
C7 C 0.2282(3) 0.5813(3) 0.5522(3) 0.0326(12) Uani 1 1 d . . . . .
C8 C 0.2277(3) 0.4681(4) 0.5353(3) 0.0330(12) Uani 1 1 d . . . . .
C9 C 0.1834(3) 0.3850(4) 0.5645(3) 0.0335(12) Uani 1 1 d . . . . .
H9 H 0.1445 0.3934 0.6060 0.040 Uiso 1 1 calc R . . . .
C10 C 0.2546(3) 0.2722(3) 0.4713(3) 0.0254(10) Uani 1 1 d . . . . .
C11 C 0.3013(3) 0.3549(3) 0.4379(3) 0.0267(11) Uani 1 1 d . . . . .
C12 C 0.1447(3) 0.2020(4) 0.5644(3) 0.0287(11) Uani 1 1 d . . . . .
C13 C 0.1948(3) 0.1370(4) 0.6226(3) 0.0333(12) Uani 1 1 d . . . . .
H13 H 0.2609 0.1486 0.6433 0.040 Uiso 1 1 calc R . . . .
C14 C 0.1443(4) 0.0530(4) 0.6503(3) 0.0381(12) Uani 1 1 d . . . . .
H14 H 0.1768 0.0073 0.6900 0.046 Uiso 1 1 calc R . . . .
C15 C 0.0461(4) 0.0369(4) 0.6192(3) 0.0392(13) Uani 1 1 d . . . . .
H15 H 0.0130 -0.0199 0.6376 0.047 Uiso 1 1 calc R . . . .
C16 C -0.0027(4) 0.1047(4) 0.5611(3) 0.0374(13) Uani 1 1 d . . . . .
H16 H -0.0689 0.0937 0.5406 0.045 Uiso 1 1 calc R . . . .
C17 C 0.0456(3) 0.1882(4) 0.5333(3) 0.0346(12) Uani 1 1 d . . . . .
H17 H 0.0128 0.2347 0.4944 0.042 Uiso 1 1 calc R . . . .
C18 C 0.2663(3) 0.1628(3) 0.4423(3) 0.0236(10) Uani 1 1 d . . . . .
C19 C 0.1925(3) 0.1160(3) 0.3869(3) 0.0243(10) Uani 1 1 d . . . . .
H19 H 0.1328 0.1504 0.3714 0.029 Uiso 1 1 calc R . . . .
C20 C 0.2072(3) 0.0182(3) 0.3545(3) 0.0245(10) Uani 1 1 d . . . . .
H20 H 0.1576 -0.0127 0.3169 0.029 Uiso 1 1 calc R . . . .
C21 C 0.2952(3) -0.0339(3) 0.3775(3) 0.0297(11) Uani 1 1 d . . . . .
H21 H 0.3050 -0.0997 0.3556 0.036 Uiso 1 1 calc R . . . .
C22 C 0.3684(4) 0.0124(4) 0.4333(3) 0.0374(13) Uani 1 1 d . . . . .
H22 H 0.4276 -0.0227 0.4492 0.045 Uiso 1 1 calc R . . . .
C23 C 0.3548(3) 0.1106(4) 0.4659(3) 0.0343(12) Uani 1 1 d . . . . .
H23 H 0.4046 0.1414 0.5035 0.041 Uiso 1 1 calc R . . . .
C24 C 0.3604(3) 0.3372(3) 0.3714(3) 0.0287(11) Uani 1 1 d . . . . .
C25 C 0.4600(4) 0.3585(4) 0.3842(3) 0.0345(12) Uani 1 1 d . . . . .
H25 H 0.4890 0.3893 0.4339 0.041 Uiso 1 1 calc R . . . .
C26 C 0.5167(4) 0.3346(4) 0.3242(3) 0.0384(13) Uani 1 1 d . . . . .
H26 H 0.5837 0.3493 0.3336 0.046 Uiso 1 1 calc R . . . .
C27 C 0.4745(4) 0.2886(4) 0.2495(3) 0.0377(12) Uani 1 1 d . . . . .
H27 H 0.5133 0.2705 0.2097 0.045 Uiso 1 1 calc R . . . .
C28 C 0.3739(4) 0.2699(4) 0.2350(3) 0.0353(12) Uani 1 1 d . . . . .
H28 H 0.3446 0.2412 0.1846 0.042 Uiso 1 1 calc R . . . .
C29 C 0.3178(3) 0.2937(3) 0.2950(3) 0.0299(11) Uani 1 1 d . . . . .
H29 H 0.2504 0.2810 0.2849 0.036 Uiso 1 1 calc R . . . .
P1 P 0.50537(9) 0.69196(10) 0.32217(8) 0.0304(3) Uani 1 1 d D . . . .
F1 F 0.5150(4) 0.5891(4) 0.2727(3) 0.0598(13) Uani 0.668(3) 1 d D U P A 1
F2 F 0.6159(3) 0.7210(5) 0.3350(3) 0.0650(14) Uani 0.668(3) 1 d D U P A 1
F3 F 0.4838(4) 0.7959(4) 0.3723(3) 0.0674(14) Uani 0.668(3) 1 d D U P A 1
F4 F 0.3881(3) 0.6671(5) 0.3141(3) 0.0605(13) Uani 0.668(3) 1 d D U P A 1
F5 F 0.5205(4) 0.6272(4) 0.4078(3) 0.0455(13) Uani 0.668(3) 1 d D U P A 1
F6 F 0.4831(4) 0.7564(4) 0.2371(3) 0.0494(13) Uani 0.668(3) 1 d D U P A 1
Cl1 Cl 0.59995(11) 1.04237(12) 0.27938(10) 0.0600(5) Uani 1 1 d . . . . .
Cl2 Cl 0.44614(11) 1.02069(13) 0.13616(10) 0.0607(5) Uani 1 1 d . . . . .
C30 C 0.4756(4) 1.0104(5) 0.2448(4) 0.0494(15) Uani 1 1 d . . . . .
H30A H 0.4631 0.9394 0.2617 0.059 Uiso 1 1 calc R . . . .
H30B H 0.4338 1.0573 0.2707 0.059 Uiso 1 1 calc R . . . .
F2A F 0.6110(6) 0.6362(9) 0.3220(7) 0.0650(14) Uani 0.332(3) 1 d D . P A 2
F6A F 0.5108(8) 0.7164(9) 0.2259(5) 0.0494(13) Uani 0.332(3) 1 d D . P A 2
F5A F 0.5098(9) 0.6659(9) 0.4183(5) 0.0455(13) Uani 0.332(3) 1 d D . P A 2
F4A F 0.4070(6) 0.7521(8) 0.3191(7) 0.0605(13) Uani 0.332(3) 1 d D . P A 2
F1A F 0.4460(8) 0.5886(7) 0.2967(7) 0.0598(13) Uani 0.332(3) 1 d D . P A 2
F3A F 0.5677(8) 0.7962(7) 0.3465(7) 0.0674(14) Uani 0.332(3) 1 d D . P A 2

loop_
_atom_site_aniso_label
_atom_site_aniso_U_11
_atom_site_aniso_U_22
_atom_site_aniso_U_33
_atom_site_aniso_U_23
_atom_site_aniso_U_13
_atom_site_aniso_U_12
N1 0.040(2) 0.028(2) 0.033(2) 0.0012(18) 0.0091(19) -0.0013(18)
N2 0.028(2) 0.028(2) 0.031(2) -0.0077(17) -0.0001(17) 0.0062(16)
C1 0.029(2) 0.026(3) 0.034(3) 0.004(2) -0.010(2) -0.0077(19)
C2 0.034(3) 0.035(3) 0.033(3) -0.001(2) 0.001(2) 0.000(2)
C3 0.043(3) 0.033(3) 0.038(3) -0.005(2) -0.004(2) 0.004(2)
C4 0.045(3) 0.019(2) 0.043(3) -0.004(2) 0.002(2) 0.001(2)
C5 0.044(3) 0.025(3) 0.047(3) -0.010(2) 0.004(3) 0.003(2)
C6 0.040(3) 0.036(3) 0.046(3) 0.002(3) -0.001(3) -0.005(2)
C7 0.033(3) 0.017(2) 0.042(3) -0.006(2) -0.011(2) 0.0039(19)
C8 0.024(2) 0.043(3) 0.031(3) -0.005(2) 0.002(2) 0.004(2)
C9 0.026(2) 0.033(3) 0.041(3) -0.008(2) 0.003(2) 0.000(2)
C10 0.024(2) 0.024(2) 0.025(2) -0.002(2) -0.0051(19) 0.0012(18)
C11 0.028(2) 0.023(2) 0.026(3) -0.0039(19) -0.005(2) 0.0042(19)
C12 0.029(2) 0.027(3) 0.032(3) -0.008(2) 0.011(2) -0.0024(19)
C13 0.025(2) 0.033(3) 0.041(3) -0.004(2) 0.005(2) 0.001(2)
C14 0.037(3) 0.035(3) 0.045(3) 0.000(2) 0.014(2) 0.003(2)
C15 0.039(3) 0.043(3) 0.040(3) -0.014(3) 0.021(2) -0.011(2)
C16 0.027(2) 0.052(3) 0.034(3) -0.016(3) 0.011(2) -0.007(2)
C17 0.029(2) 0.045(3) 0.029(3) -0.006(2) 0.002(2) 0.001(2)
C18 0.026(2) 0.021(2) 0.024(2) 0.0005(18) 0.0052(19) 0.0029(18)
C19 0.021(2) 0.025(2) 0.027(2) -0.0029(19) 0.0030(18) -0.0009(18)
C20 0.024(2) 0.025(2) 0.025(2) -0.0027(19) 0.0039(19) -0.0074(18)
C21 0.036(3) 0.019(2) 0.034(3) -0.003(2) 0.006(2) -0.0009(19)
C22 0.035(3) 0.031(3) 0.042(3) -0.009(2) -0.006(2) 0.012(2)
C23 0.031(3) 0.030(3) 0.038(3) -0.006(2) -0.010(2) 0.002(2)
C24 0.033(3) 0.017(2) 0.032(3) 0.0090(19) -0.006(2) -0.0014(19)
C25 0.039(3) 0.036(3) 0.028(3) 0.005(2) 0.004(2) -0.009(2)
C26 0.035(3) 0.038(3) 0.041(3) 0.009(2) 0.001(2) -0.007(2)
C27 0.052(3) 0.030(3) 0.033(3) 0.011(2) 0.013(2) 0.007(2)
C28 0.049(3) 0.025(3) 0.029(3) 0.006(2) -0.003(2) 0.000(2)
C29 0.035(3) 0.023(2) 0.030(3) 0.005(2) -0.001(2) -0.0031(19)
P1 0.0342(7) 0.0276(7) 0.0269(7) -0.0020(5) -0.0028(5) -0.0026(5)
F1 0.071(2) 0.0504(18) 0.0578(19) -0.0081(15) 0.0087(16) 0.0011(17)
F2 0.0535(18) 0.074(2) 0.067(2) 0.0039(17) 0.0074(15) -0.0056(17)
F3 0.076(2) 0.0585(19) 0.066(2) -0.0096(16) 0.0035(16) 0.0040(17)
F4 0.0520(18) 0.070(2) 0.0581(19) 0.0034(17) 0.0036(15) -0.0008(16)
F5 0.0484(17) 0.047(2) 0.0391(17) 0.0034(16) 0.0016(13) 0.0031(18)
F6 0.054(2) 0.047(2) 0.0448(17) 0.0081(16) 0.0013(14) -0.0046(16)
Cl1 0.0570(9) 0.0554(10) 0.0590(10) -0.0084(8) -0.0175(8) 0.0096(7)
Cl2 0.0446(8) 0.0739(11) 0.0580(10) -0.0092(8) -0.0096(7) 0.0011(7)
C30 0.049(3) 0.039(3) 0.060(4) 0.009(3) 0.011(3) 0.002(3)
F2A 0.0535(18) 0.074(2) 0.067(2) 0.0039(17) 0.0074(15) -0.0056(17)
F6A 0.054(2) 0.047(2) 0.0448(17) 0.0081(16) 0.0013(14) -0.0046(16)
F5A 0.0484(17) 0.047(2) 0.0391(17) 0.0034(16) 0.0016(13) 0.0031(18)
F4A 0.0520(18) 0.070(2) 0.0581(19) 0.0034(17) 0.0036(15) -0.0008(16)
F1A 0.071(2) 0.0504(18) 0.0578(19) -0.0081(15) 0.0087(16) 0.0011(17)
F3A 0.076(2) 0.0585(19) 0.066(2) -0.0096(16) 0.0035(16) 0.0040(17)

loop_
_atom_type_symbol
_atom_type_description
_atom_type_scat_dispersion_real
_atom_type_scat_dispersion_imag
_atom_type_scat_source
C C 0.0033 0.0016 'International Tables Vol C Tables 4.2.6.8 and 6.1.1.4'
H H 0.0000 0.0000 'International Tables Vol C Tables 4.2.6.8 and 6.1.1.4'
Cl Cl 0.1484 0.1585 'International Tables Vol C Tables 4.2.6.8 and 6.1.1.4'
F F 0.0171 0.0103 'International Tables Vol C Tables 4.2.6.8 and 6.1.1.4'
N N 0.0061 0.0033 'International Tables Vol C Tables 4.2.6.8 and 6.1.1.4'
P P 0.1023 0.0942 'International Tables Vol C Tables 4.2.6.8 and 6.1.1.4'

loop_
_geom_angle_atom_site_label_1
_geom_angle_atom_site_label_2
_geom_angle_atom_site_label_3
_geom_angle
C1 N1 H1 125.5
C1 N1 C2 109.1(4)
C2 N1 H1 125.5
C9 N2 C10 122.4(4)
C9 N2 C12 116.6(4)
C10 N2 C12 120.9(4)
N1 C1 C8 110.3(4)
N1 C1 C11 128.7(5)
C8 C1 C11 121.0(4)
C3 C2 N1 128.7(5)
C3 C2 C7 122.3(5)
C7 C2 N1 109.0(4)
C2 C3 H3 121.3
C2 C3 C4 117.4(5)
C4 C3 H3 121.3
C3 C4 H4 118.6
C3 C4 C5 122.7(5)
C5 C4 H4 118.6
C4 C5 H5 120.0
C4 C5 C6 120.0(5)
C6 C5 H5 120.0
C5 C6 H6 121.7
C5 C6 C7 116.6(5)
C7 C6 H6 121.7
C2 C7 C6 121.0(4)
C2 C7 C8 106.7(4)
C6 C7 C8 132.3(5)
C1 C8 C7 105.0(4)
C9 C8 C1 120.8(5)
C9 C8 C7 134.2(5)
N2 C9 H9 120.6
C8 C9 N2 118.9(5)
C8 C9 H9 120.6
N2 C10 C11 121.4(4)
N2 C10 C18 118.0(4)
C11 C10 C18 120.6(4)
C1 C11 C24 123.6(4)
C10 C11 C1 115.4(4)
C10 C11 C24 120.9(4)
C13 C12 N2 119.1(4)
C13 C12 C17 122.6(5)
C17 C12 N2 118.4(4)
C12 C13 H13 121.0
C12 C13 C14 118.0(4)
C14 C13 H13 121.0
C13 C14 H14 119.8
C15 C14 C13 120.4(5)
C15 C14 H14 119.8
C14 C15 H15 119.9
C16 C15 C14 120.2(5)
C16 C15 H15 119.9
C15 C16 H16 119.8
C17 C16 C15 120.3(4)
C17 C16 H16 119.8
C12 C17 H17 120.7
C16 C17 C12 118.5(5)
C16 C17 H17 120.7
C19 C18 C10 120.4(4)
C19 C18 C23 119.8(4)
C23 C18 C10 119.7(4)
C18 C19 H19 120.0
C20 C19 C18 120.1(4)
C20 C19 H19 120.0
C19 C20 H20 119.8
C19 C20 C21 120.4(4)
C21 C20 H20 119.8
C20 C21 H21 120.2
C22 C21 C20 119.5(4)
C22 C21 H21 120.2
C21 C22 H22 119.7
C21 C22 C23 120.7(4)
C23 C22 H22 119.7
C18 C23 H23 120.2
C22 C23 C18 119.6(4)
C22 C23 H23 120.2
C25 C24 C11 120.6(4)
C25 C24 C29 118.7(5)
C29 C24 C11 120.6(4)
C24 C25 H25 119.7
C26 C25 C24 120.6(5)
C26 C25 H25 119.7
C25 C26 H26 119.8
C25 C26 C27 120.4(5)
C27 C26 H26 119.8
C26 C27 H27 120.3
C28 C27 C26 119.3(5)
C28 C27 H27 120.3
C27 C28 H28 120.0
C29 C28 C27 120.0(5)
C29 C28 H28 120.0
C24 C29 H29 119.5
C28 C29 C24 120.9(4)
C28 C29 H29 119.5
F1 P1 F3 174.3(3)
F1 P1 F4 87.6(3)
F1 P1 F5 90.3(3)
F1 P1 F6 90.4(3)
F2 P1 F1 96.3(3)
F2 P1 F3 89.4(3)
F2 P1 F4 175.9(3)
F2 P1 F5 90.8(3)
F2 P1 F6 92.6(3)
F3 P1 F4 86.7(3)
F5 P1 F3 89.7(3)
F5 P1 F4 87.8(3)
F6 P1 F3 89.3(3)
F6 P1 F4 88.7(3)
F6 P1 F5 176.4(3)
F6A P1 F2A 84.6(6)
F5A P1 F2A 90.8(6)
F5A P1 F6A 175.1(6)
F5A P1 F3A 89.7(6)
F4A P1 F2A 175.9(6)
F4A P1 F6A 92.7(6)
F4A P1 F5A 91.9(6)
F4A P1 F1A 89.5(6)
F4A P1 F3A 91.6(6)
F1A P1 F2A 93.5(6)
F1A P1 F6A 90.4(6)
F1A P1 F5A 91.3(6)
F1A P1 F3A 178.5(6)
F3A P1 F2A 85.3(6)
F3A P1 F6A 88.5(6)
Cl1 C30 H30A 109.4
Cl1 C30 H30B 109.4
Cl2 C30 Cl1 111.3(3)
Cl2 C30 H30A 109.4
Cl2 C30 H30B 109.4
H30A C30 H30B 108.0

loop_
_geom_bond_atom_site_label_1
_geom_bond_atom_site_label_2
_geom_bond_distance
N1 H1 0.8600
N1 C1 1.327(6)
N1 C2 1.409(6)
N2 C9 1.360(6)
N2 C10 1.386(6)
N2 C12 1.453(6)
C1 C8 1.413(7)
C1 C11 1.429(6)
C2 C3 1.365(7)
C2 C7 1.367(7)
C3 H3 0.9300
C3 C4 1.388(7)
C4 H4 0.9300
C4 C5 1.388(7)
C5 H5 0.9300
C5 C6 1.398(7)
C6 H6 0.9300
C6 C7 1.434(7)
C7 C8 1.470(7)
C8 C9 1.346(7)
C9 H9 0.9300
C10 C11 1.389(6)
C10 C18 1.489(6)
C11 C24 1.468(7)
C12 C13 1.362(7)
C12 C17 1.389(6)
C13 H13 0.9300
C13 C14 1.390(7)
C14 H14 0.9300
C14 C15 1.382(7)
C15 H15 0.9300
C15 C16 1.375(7)
C16 H16 0.9300
C16 C17 1.370(7)
C17 H17 0.9300
C18 C19 1.384(6)
C18 C23 1.388(6)
C19 H19 0.9300
C19 C20 1.380(6)
C20 H20 0.9300
C20 C21 1.380(6)
C21 H21 0.9300
C21 C22 1.378(6)
C22 H22 0.9300
C22 C23 1.385(7)
C23 H23 0.9300
C24 C25 1.381(6)
C24 C29 1.401(6)
C25 H25 0.9300
C25 C26 1.376(7)
C26 H26 0.9300
C26 C27 1.391(7)
C27 H27 0.9300
C27 C28 1.389(7)
C28 H28 0.9300
C28 C29 1.369(7)
C29 H29 0.9300
P1 F1 1.556(5)
P1 F2 1.547(5)
P1 F3 1.608(5)
P1 F4 1.630(5)
P1 F5 1.603(5)
P1 F6 1.597(5)
P1 F2A 1.619(8)
P1 F6A 1.609(8)
P1 F5A 1.589(8)
P1 F4A 1.550(7)
P1 F1A 1.572(7)
P1 F3A 1.598(8)
Cl1 C30 1.764(6)
Cl2 C30 1.753(6)
C30 H30A 0.9700
C30 H30B 0.9700

loop_
_geom_torsion_atom_site_label_1
_geom_torsion_atom_site_label_2
_geom_torsion_atom_site_label_3
_geom_torsion_atom_site_label_4
_geom_torsion
N1 C1 C8 C7 -0.4(5)
N1 C1 C8 C9 178.0(4)
N1 C1 C11 C10 -178.2(4)
N1 C1 C11 C24 1.5(7)
N1 C2 C3 C4 180.0(4)
N1 C2 C7 C6 179.5(4)
N1 C2 C7 C8 -0.5(5)
N2 C10 C11 C1 1.4(6)
N2 C10 C11 C24 -178.2(4)
N2 C10 C18 C19 78.4(5)
N2 C10 C18 C23 -106.6(5)
N2 C12 C13 C14 -178.0(4)
N2 C12 C17 C16 177.8(4)
C1 N1 C2 C3 179.9(5)
C1 N1 C2 C7 0.2(5)
C1 C8 C9 N2 -0.1(7)
C1 C11 C24 C25 63.1(6)
C1 C11 C24 C29 -119.9(5)
C2 N1 C1 C8 0.1(5)
C2 N1 C1 C11 177.6(4)
C2 C3 C4 C5 0.7(7)
C2 C7 C8 C1 0.5(5)
C2 C7 C8 C9 -177.5(5)
C3 C2 C7 C6 -0.3(7)
C3 C2 C7 C8 179.8(4)
C3 C4 C5 C6 -0.4(7)
C4 C5 C6 C7 -0.2(7)
C5 C6 C7 C2 0.5(7)
C5 C6 C7 C8 -179.6(5)
C6 C7 C8 C1 -179.4(5)
C6 C7 C8 C9 2.6(9)
C7 C2 C3 C4 -0.4(7)
C7 C8 C9 N2 177.7(5)
C8 C1 C11 C10 -0.9(6)
C8 C1 C11 C24 178.8(4)
C9 N2 C10 C11 -1.4(6)
C9 N2 C10 C18 178.3(4)
C9 N2 C12 C13 -101.1(5)
C9 N2 C12 C17 79.7(5)
C10 N2 C9 C8 0.6(6)
C10 N2 C12 C13 80.1(6)
C10 N2 C12 C17 -99.0(5)
C10 C11 C24 C25 -117.2(5)
C10 C11 C24 C29 59.8(6)
C10 C18 C19 C20 174.2(4)
C10 C18 C23 C22 -174.5(5)
C11 C1 C8 C7 -178.1(4)
C11 C1 C8 C9 0.2(7)
C11 C10 C18 C19 -102.0(5)
C11 C10 C18 C23 73.0(6)
C11 C24 C25 C26 175.1(4)
C11 C24 C29 C28 -175.2(4)
C12 N2 C9 C8 -178.1(4)
C12 N2 C10 C11 177.3(4)
C12 N2 C10 C18 -3.0(6)
C12 C13 C14 C15 -0.1(7)
C13 C12 C17 C16 -1.4(7)
C13 C14 C15 C16 -0.6(8)
C14 C15 C16 C17 0.3(8)
C15 C16 C17 C12 0.6(7)
C17 C12 C13 C14 1.1(7)
C18 C10 C11 C1 -178.2(4)
C18 C10 C11 C24 2.1(6)
C18 C19 C20 C21 0.6(7)
C19 C18 C23 C22 0.4(7)
C19 C20 C21 C22 0.0(7)
C20 C21 C22 C23 -0.4(8)
C21 C22 C23 C18 0.1(8)
C23 C18 C19 C20 -0.8(7)
C24 C25 C26 C27 0.1(7)
C25 C24 C29 C28 1.9(7)
C25 C26 C27 C28 2.0(7)
C26 C27 C28 C29 -2.0(7)
C27 C28 C29 C24 0.1(7)
C29 C24 C25 C26 -2.0(7)
